data_4304031
loop_
_publ_author_name
'Wei Huang'
'Gou Masuda'
'Seisuke Maeda'
'Hirofumi Tanaka'
'Takami Hino'
'Takuji Ogawa'

_publ_section_title
;
Syntheses, Crystal Structures, and Spectral Properties of a Series of
3,8-Bisphenyl-1,10-phenanthroline Derivatives: Precursors of
3,8-Bis(4-mercaptophenyl)-1,10-phenanthroline and Its Ruthenium(II) Complex
for Preparing Nanocomposite Junctions with Gold Nanoparticles between 1 \mm
Gap Gold Electrodes
;
_journal_name_full 'Inorganic Chemistry'
_journal_page_first 468
_journal_page_last 480
_journal_paper_doi 10.1021/ic701295q
_journal_volume 47
_journal_year 2008
_chemical_formula_moiety 'C46 H36 N6 O2 Ru, 2(B F4), 2(H2 O)'
_chemical_formula_sum 'C46 H40 B2 F8 N6 O4 Ru'
_chemical_formula_weight 1015.53
_chemical_name_systematic
; 
 ? 
;
_space_group_IT_number 2
_symmetry_cell_setting triclinic
_symmetry_space_group_name_Hall '-P 1'
_symmetry_space_group_name_H-M 'P -1'
_atom_sites_solution_hydrogens geom
_atom_sites_solution_primary direct
_atom_sites_solution_secondary difmap
_audit_creation_method SHELXL-97
_cell_angle_alpha 81.88(3)
_cell_angle_beta 84.83(3)
_cell_angle_gamma 82.76(3)
_cell_formula_units_Z 2
_cell_length_a 12.017(2)
_cell_length_b 13.253(3)
_cell_length_c 13.795(3)
_cell_measurement_reflns_used 9516
_cell_measurement_temperature 153(2)
_cell_measurement_theta_max 27.4835
_cell_measurement_theta_min 3.1243
_cell_volume 2151.8(8)
_computing_cell_refinement 'CrystalClear (Rigaku Corp., 2001)'
_computing_data_collection 'CrystalClear (Molecular Structure Corporation & Rigaku Corporation, 2001)'
_computing_data_reduction 'TEXSAN (Molecular Structure Corporation & Rigaku Corporation, 2000)'
_computing_molecular_graphics SHELXTL
_computing_publication_material SHELXTL
_computing_structure_refinement SHELXTL
_computing_structure_solution 'SHELXTL (BRUKER 2000)'
_diffrn_ambient_temperature 153(2)
_diffrn_detector_area_resol_mean 14.6199
_diffrn_measured_fraction_theta_full 0.981
_diffrn_measured_fraction_theta_max 0.981
_diffrn_measurement_device_type 'Rigaku Mercury CCD area-detector'
_diffrn_measurement_method '\f and \w scans'
_diffrn_radiation_monochromator 'graphite monochromator'
_diffrn_radiation_source 'Rigaku rotating anode'
_diffrn_radiation_type MoK\a
_diffrn_radiation_wavelength 0.71073
_diffrn_reflns_av_R_equivalents 0.0785
_diffrn_reflns_av_sigmaI/netI 0.0589
_diffrn_reflns_limit_h_max 12
_diffrn_reflns_limit_h_min -14
_diffrn_reflns_limit_k_max 15
_diffrn_reflns_limit_k_min -14
_diffrn_reflns_limit_l_max 16
_diffrn_reflns_limit_l_min -15
_diffrn_reflns_number 18450
_diffrn_reflns_theta_full 25.00
_diffrn_reflns_theta_max 25.00
_diffrn_reflns_theta_min 3.13
_diffrn_standards_decay_% 0
_diffrn_standards_interval_count 0
_diffrn_standards_interval_time 0
_diffrn_standards_number 0
_exptl_absorpt_coefficient_mu 0.452
_exptl_absorpt_correction_T_max 0.9562
_exptl_absorpt_correction_T_min 0.8762
_exptl_absorpt_correction_type multi-scan
_exptl_absorpt_process_details '(REQAB, Jacobson, 1998)'
_exptl_crystal_colour red
_exptl_crystal_density_diffrn 1.567
_exptl_crystal_density_method 'not measured'
_exptl_crystal_description block
_exptl_crystal_F_000 1032
_exptl_crystal_size_max 0.30
_exptl_crystal_size_mid 0.10
_exptl_crystal_size_min 0.10
_refine_diff_density_max 1.686
_refine_diff_density_min -1.222
_refine_diff_density_rms 0.098
_refine_ls_extinction_method none
_refine_ls_goodness_of_fit_ref 1.022
_refine_ls_hydrogen_treatment constr
_refine_ls_matrix_type full
_refine_ls_number_parameters 600
_refine_ls_number_reflns 7449
_refine_ls_number_restraints 0
_refine_ls_restrained_S_all 1.022
_refine_ls_R_factor_all 0.0672
_refine_ls_R_factor_gt 0.0614
_refine_ls_shift/su_max 0.000
_refine_ls_shift/su_mean 0.000
_refine_ls_structure_factor_coef Fsqd
_refine_ls_weighting_details 'calc w=1/[\s^2^(Fo^2^)+(0.0307P)^2^+10.9652P] where P=(Fo^2^+2Fc^2^)/3'
_refine_ls_weighting_scheme calc
_refine_ls_wR_factor_gt 0.1343
_refine_ls_wR_factor_ref 0.1376
_reflns_number_gt 6958
_reflns_number_total 7449
_reflns_threshold_expression >2sigma(I)
_cod_data_source_file ic701295q-file005.cif
_cod_data_source_block a
_cod_depositor_comments
;
The following automatic conversions were performed:
'_symmetry_cell_setting' value 'Triclinic' changed to 'triclinic'
according to '/home/saulius/struct/CIF-dictionaries/cif_core.dic'
dictionary named 'cif_core.dic' version 2.4.1 from 2010-06-29.

Automatic conversion script
Id: cif_fix_enum 1527 2010-12-29 10:47:43Z saulius 
;
_cod_database_code 4304031

loop_
_symmetry_equiv_pos_as_xyz
'x, y, z'
'-x, -y, -z'

loop_
_atom_site_label
_atom_site_type_symbol
_atom_site_fract_x
_atom_site_fract_y
_atom_site_fract_z
_atom_site_U_iso_or_equiv
_atom_site_adp_type
_atom_site_occupancy
_atom_site_symmetry_multiplicity
_atom_site_calc_flag
_atom_site_refinement_flags
_atom_site_disorder_assembly
_atom_site_disorder_group
Ru1 Ru 0.19938(3) 0.28927(3) 0.68506(2) 0.01932(12) Uani 1 1 d . . .
B1 B 0.1975(5) 0.7182(4) 0.0796(4) 0.0319(12) Uani 1 1 d . . .
B2 B 0.3991(5) 0.6456(5) 0.6119(5) 0.0413(15) Uani 1 1 d . . .
C1 C 0.1666(4) 0.1886(4) 0.8989(3) 0.0248(9) Uani 1 1 d . . .
H1 H 0.1482 0.2561 0.9158 0.030 Uiso 1 1 calc R . .
C2 C 0.1633(4) 0.1053(3) 0.9748(3) 0.0255(9) Uani 1 1 d . . .
C3 C 0.1865(4) 0.0070(4) 0.9495(3) 0.0318(11) Uani 1 1 d . . .
H3 H 0.1831 -0.0505 0.9988 0.038 Uiso 1 1 calc R . .
C4 C 0.2151(4) -0.0079(4) 0.8509(3) 0.0311(10) Uani 1 1 d . . .
C5 C 0.2403(5) -0.1064(4) 0.8170(4) 0.0417(13) Uani 1 1 d . . .
H5 H 0.2335 -0.1667 0.8624 0.050 Uiso 1 1 calc R . .
C6 C 0.2734(5) -0.1154(4) 0.7225(4) 0.0408(13) Uani 1 1 d . . .
H6 H 0.2898 -0.1818 0.7027 0.049 Uiso 1 1 calc R . .
C7 C 0.2845(4) -0.0267(3) 0.6509(4) 0.0316(11) Uani 1 1 d . . .
C8 C 0.3234(4) -0.0305(4) 0.5528(3) 0.0305(10) Uani 1 1 d . . .
H8 H 0.3455 -0.0950 0.5301 0.037 Uiso 1 1 calc R . .
C9 C 0.3301(4) 0.0592(3) 0.4883(3) 0.0273(10) Uani 1 1 d . . .
C10 C 0.2973(4) 0.1524(3) 0.5251(3) 0.0259(9) Uani 1 1 d . . .
H10 H 0.3016 0.2139 0.4810 0.031 Uiso 1 1 calc R . .
C11 C 0.2552(4) 0.0707(3) 0.6813(3) 0.0253(9) Uani 1 1 d . . .
C12 C 0.2208(4) 0.0806(3) 0.7817(3) 0.0261(10) Uani 1 1 d . . .
C13 C 0.1362(4) 0.1250(3) 1.0781(3) 0.0274(10) Uani 1 1 d . . .
C14 C 0.1724(4) 0.2102(4) 1.1111(4) 0.0336(11) Uani 1 1 d . . .
H14 H 0.2100 0.2580 1.0661 0.040 Uiso 1 1 calc R . .
C15 C 0.1535(4) 0.2248(4) 1.2094(3) 0.0339(11) Uani 1 1 d . . .
H15 H 0.1791 0.2817 1.2318 0.041 Uiso 1 1 calc R . .
C16 C 0.0974(4) 0.1562(4) 1.2736(3) 0.0315(10) Uani 1 1 d . . .
C17 C 0.0580(4) 0.0738(4) 1.2419(4) 0.0367(12) Uani 1 1 d . . .
H17 H 0.0167 0.0282 1.2863 0.044 Uiso 1 1 calc R . .
C18 C 0.0797(4) 0.0585(4) 1.1432(4) 0.0352(11) Uani 1 1 d . . .
H18 H 0.0547 0.0010 1.1213 0.042 Uiso 1 1 calc R . .
C19 C 0.0420(5) 0.0988(4) 1.4389(4) 0.0431(13) Uani 1 1 d . . .
H19A H -0.0370 0.0955 1.4286 0.065 Uiso 1 1 calc R . .
H19B H 0.0477 0.1149 1.5053 0.065 Uiso 1 1 calc R . .
H19C H 0.0855 0.0324 1.4310 0.065 Uiso 1 1 calc R . .
C20 C 0.3670(4) 0.0601(3) 0.3821(3) 0.0261(9) Uani 1 1 d . . .
C21 C 0.3451(5) -0.0186(4) 0.3316(4) 0.0366(12) Uani 1 1 d . . .
H21 H 0.3114 -0.0754 0.3666 0.044 Uiso 1 1 calc R . .
C22 C 0.3714(5) -0.0158(4) 0.2323(4) 0.0441(14) Uani 1 1 d . . .
H22 H 0.3546 -0.0696 0.1992 0.053 Uiso 1 1 calc R . .
C23 C 0.4222(4) 0.0654(4) 0.1807(4) 0.0384(12) Uani 1 1 d . . .
C24 C 0.4485(5) 0.1435(4) 0.2293(4) 0.0415(12) Uani 1 1 d . . .
H24 H 0.4864 0.1980 0.1949 0.050 Uiso 1 1 calc R . .
C25 C 0.4181(4) 0.1400(4) 0.3294(4) 0.0346(11) Uani 1 1 d . . .
H25 H 0.4330 0.1946 0.3623 0.042 Uiso 1 1 calc R . .
C26 C 0.4900(7) 0.1473(5) 0.0236(4) 0.067(2) Uani 1 1 d . . .
H26A H 0.4358 0.2091 0.0235 0.101 Uiso 1 1 calc R . .
H26B H 0.5081 0.1320 -0.0438 0.101 Uiso 1 1 calc R . .
H26C H 0.5588 0.1588 0.0516 0.101 Uiso 1 1 calc R . .
C27 C -0.0344(4) 0.2210(3) 0.6952(3) 0.0257(9) Uani 1 1 d . . .
H27 H -0.0179 0.1868 0.7584 0.031 Uiso 1 1 calc R . .
C28 C -0.1382(4) 0.2139(4) 0.6620(3) 0.0293(10) Uani 1 1 d . . .
H28 H -0.1912 0.1754 0.7012 0.035 Uiso 1 1 calc R . .
C29 C -0.1626(4) 0.2641(4) 0.5707(3) 0.0306(10) Uani 1 1 d . . .
H29 H -0.2331 0.2604 0.5461 0.037 Uiso 1 1 calc R . .
C30 C -0.0847(4) 0.3194(3) 0.5153(3) 0.0268(10) Uani 1 1 d . . .
H30 H -0.1012 0.3548 0.4525 0.032 Uiso 1 1 calc R . .
C31 C 0.0185(4) 0.3231(3) 0.5520(3) 0.0215(9) Uani 1 1 d . . .
C32 C 0.1094(4) 0.3791(3) 0.4991(3) 0.0223(9) Uani 1 1 d . . .
C33 C 0.1070(4) 0.4226(4) 0.4019(3) 0.0310(10) Uani 1 1 d . . .
H33 H 0.0437 0.4197 0.3661 0.037 Uiso 1 1 calc R . .
C34 C 0.1983(4) 0.4704(4) 0.3574(4) 0.0348(11) Uani 1 1 d . . .
H34 H 0.1988 0.5002 0.2905 0.042 Uiso 1 1 calc R . .
C35 C 0.2878(4) 0.4741(4) 0.4114(4) 0.0332(11) Uani 1 1 d . . .
H35 H 0.3506 0.5072 0.3823 0.040 Uiso 1 1 calc R . .
C36 C 0.2864(4) 0.4297(3) 0.5077(3) 0.0272(10) Uani 1 1 d . . .
H36 H 0.3489 0.4330 0.5443 0.033 Uiso 1 1 calc R . .
C37 C 0.0403(4) 0.4431(3) 0.7905(3) 0.0253(9) Uani 1 1 d . . .
H37 H -0.0183 0.4128 0.7677 0.030 Uiso 1 1 calc R . .
C38 C 0.0120(4) 0.5222(4) 0.8467(4) 0.0363(12) Uani 1 1 d . . .
H38 H -0.0647 0.5438 0.8638 0.044 Uiso 1 1 calc R . .
C39 C 0.0953(5) 0.5694(4) 0.8776(4) 0.0481(14) Uani 1 1 d . . .
H39 H 0.0771 0.6259 0.9138 0.058 Uiso 1 1 calc R . .
C40 C 0.2064(5) 0.5328(5) 0.8551(5) 0.0495(15) Uani 1 1 d . . .
H40 H 0.2655 0.5634 0.8766 0.059 Uiso 1 1 calc R . .
C41 C 0.2309(4) 0.4506(4) 0.8006(3) 0.0295(10) Uani 1 1 d . . .
C42 C 0.3447(4) 0.4010(4) 0.7786(4) 0.0323(11) Uani 1 1 d . . .
C43 C 0.4404(5) 0.4282(5) 0.8119(5) 0.0506(15) Uani 1 1 d . . .
H43 H 0.4351 0.4832 0.8500 0.061 Uiso 1 1 calc R . .
C44 C 0.5436(5) 0.3751(5) 0.7896(5) 0.0509(15) Uani 1 1 d . . .
H44 H 0.6098 0.3920 0.8133 0.061 Uiso 1 1 calc R . .
C45 C 0.5491(4) 0.2980(5) 0.7330(4) 0.0455(14) Uani 1 1 d . . .
H45 H 0.6196 0.2612 0.7163 0.055 Uiso 1 1 calc R . .
C46 C 0.4524(4) 0.2735(4) 0.7002(4) 0.0380(12) Uani 1 1 d . . .
H46 H 0.4578 0.2202 0.6601 0.046 Uiso 1 1 calc R . .
F1 F 0.1978(3) 0.6332(3) 0.1505(2) 0.0503(8) Uani 1 1 d . . .
F2 F 0.2424(3) 0.7955(3) 0.1160(2) 0.0562(9) Uani 1 1 d . . .
F3 F 0.2670(3) 0.6914(3) -0.0014(2) 0.0569(9) Uani 1 1 d . . .
F4 F 0.0918(3) 0.7498(3) 0.0527(3) 0.0731(12) Uani 1 1 d . . .
F5 F 0.4218(4) 0.7242(3) 0.5386(3) 0.0660(10) Uani 1 1 d . . .
F6 F 0.4381(3) 0.6633(3) 0.6989(3) 0.0613(10) Uani 1 1 d . . .
F7 F 0.2846(3) 0.6424(3) 0.6248(3) 0.0691(11) Uani 1 1 d . . .
F8 F 0.4509(3) 0.5536(3) 0.5866(3) 0.0623(10) Uani 1 1 d . . .
N1 N 0.1944(3) 0.1779(3) 0.8043(3) 0.0228(8) Uani 1 1 d . . .
N2 N 0.2605(3) 0.1605(3) 0.6175(3) 0.0243(8) Uani 1 1 d . . .
N3 N 0.0438(3) 0.2738(3) 0.6425(3) 0.0206(7) Uani 1 1 d . . .
N4 N 0.1993(3) 0.3817(3) 0.5519(3) 0.0212(7) Uani 1 1 d . . .
N5 N 0.1477(3) 0.4074(3) 0.7667(2) 0.0212(7) Uani 1 1 d . . .
N6 N 0.3506(3) 0.3224(3) 0.7231(3) 0.0253(8) Uani 1 1 d . . .
O1 O 0.0849(3) 0.1758(3) 1.3695(2) 0.0413(9) Uani 1 1 d . . .
O2 O 0.4423(4) 0.0626(3) 0.0816(3) 0.0572(12) Uani 1 1 d . . .
O3 O 0.322(2) 0.4378(15) 0.0732(16) 0.416(10) Uani 1 1 d . . .
H3A H 0.3620 0.3873 0.1025 0.624 Uiso 1 1 d R . .
H3B H 0.2820 0.4594 0.1219 0.624 Uiso 1 1 d R . .
O4 O 0.525(2) 0.3805(15) 0.0836(16) 0.416(10) Uani 1 1 d . . .
H4A H 0.5621 0.3678 0.1341 0.624 Uiso 1 1 d R . .
H4B H 0.5587 0.3735 0.0278 0.624 Uiso 1 1 d R . .

loop_
_atom_site_aniso_label
_atom_site_aniso_U_11
_atom_site_aniso_U_22
_atom_site_aniso_U_33
_atom_site_aniso_U_23
_atom_site_aniso_U_13
_atom_site_aniso_U_12
Ru1 0.02219(19) 0.02062(19) 0.01453(18) -0.00224(13) -0.00167(13) 0.00006(13)
B1 0.035(3) 0.037(3) 0.023(3) 0.000(2) -0.004(2) -0.001(2)
B2 0.046(4) 0.029(3) 0.052(4) -0.018(3) -0.016(3) 0.006(3)
C1 0.024(2) 0.032(2) 0.018(2) -0.0050(18) -0.0034(17) 0.0013(18)
C2 0.030(2) 0.028(2) 0.018(2) -0.0024(18) -0.0028(18) -0.0003(18)
C3 0.043(3) 0.026(2) 0.022(2) 0.0020(19) -0.001(2) 0.004(2)
C4 0.039(3) 0.027(2) 0.025(2) -0.0021(19) -0.001(2) 0.004(2)
C5 0.064(4) 0.024(3) 0.032(3) 0.003(2) 0.000(3) 0.003(2)
C6 0.061(3) 0.020(2) 0.036(3) -0.002(2) 0.007(3) 0.007(2)
C7 0.041(3) 0.023(2) 0.028(3) -0.0034(19) 0.001(2) 0.004(2)
C8 0.039(3) 0.025(2) 0.026(2) -0.0082(19) 0.002(2) 0.003(2)
C9 0.029(2) 0.029(2) 0.024(2) -0.0072(19) 0.0022(18) -0.0005(19)
C10 0.031(2) 0.029(2) 0.018(2) -0.0034(18) 0.0017(18) -0.0027(19)
C11 0.030(2) 0.023(2) 0.022(2) -0.0023(18) -0.0010(18) 0.0024(18)
C12 0.030(2) 0.027(2) 0.020(2) -0.0004(18) -0.0044(18) 0.0023(18)
C13 0.033(2) 0.027(2) 0.020(2) -0.0013(18) -0.0061(19) 0.0024(19)
C14 0.041(3) 0.033(3) 0.026(3) -0.002(2) -0.001(2) 0.000(2)
C15 0.049(3) 0.028(2) 0.025(2) -0.009(2) -0.002(2) -0.004(2)
C16 0.040(3) 0.034(3) 0.020(2) -0.0086(19) 0.000(2) 0.003(2)
C17 0.047(3) 0.039(3) 0.024(3) -0.002(2) 0.004(2) -0.011(2)
C18 0.043(3) 0.041(3) 0.025(3) -0.009(2) -0.003(2) -0.011(2)
C19 0.066(4) 0.039(3) 0.025(3) -0.009(2) 0.009(2) -0.009(3)
C20 0.028(2) 0.029(2) 0.022(2) -0.0079(18) 0.0017(18) -0.0018(18)
C21 0.051(3) 0.031(3) 0.029(3) -0.010(2) 0.011(2) -0.009(2)
C22 0.062(4) 0.039(3) 0.036(3) -0.023(2) 0.012(3) -0.013(3)
C23 0.043(3) 0.045(3) 0.025(3) -0.011(2) 0.008(2) 0.001(2)
C24 0.050(3) 0.042(3) 0.033(3) -0.007(2) 0.009(2) -0.011(2)
C25 0.038(3) 0.039(3) 0.030(3) -0.016(2) 0.005(2) -0.009(2)
C26 0.104(6) 0.067(4) 0.027(3) -0.008(3) 0.024(3) -0.013(4)
C27 0.033(2) 0.028(2) 0.016(2) -0.0024(17) 0.0018(18) -0.0032(19)
C28 0.027(2) 0.038(3) 0.025(2) -0.008(2) 0.0038(19) -0.011(2)
C29 0.024(2) 0.040(3) 0.030(3) -0.011(2) -0.0041(19) -0.006(2)
C30 0.032(2) 0.027(2) 0.022(2) -0.0042(18) -0.0092(19) -0.0009(19)
C31 0.027(2) 0.019(2) 0.017(2) -0.0034(16) -0.0015(17) 0.0006(17)
C32 0.025(2) 0.023(2) 0.019(2) -0.0030(17) -0.0014(17) -0.0019(17)
C33 0.037(3) 0.033(3) 0.022(2) 0.0028(19) -0.008(2) -0.003(2)
C34 0.043(3) 0.036(3) 0.022(2) 0.007(2) 0.001(2) -0.004(2)
C35 0.036(3) 0.032(3) 0.029(3) 0.008(2) 0.001(2) -0.008(2)
C36 0.029(2) 0.025(2) 0.029(2) -0.0051(19) -0.0015(19) -0.0080(19)
C37 0.027(2) 0.028(2) 0.021(2) -0.0016(18) -0.0046(18) -0.0002(18)
C38 0.038(3) 0.035(3) 0.034(3) -0.013(2) -0.003(2) 0.009(2)
C39 0.056(4) 0.045(3) 0.049(3) -0.030(3) -0.005(3) 0.003(3)
C40 0.044(3) 0.052(3) 0.061(4) -0.032(3) -0.012(3) -0.001(3)
C41 0.030(2) 0.034(3) 0.027(2) -0.009(2) -0.008(2) -0.004(2)
C42 0.027(2) 0.040(3) 0.032(3) -0.006(2) -0.006(2) -0.004(2)
C43 0.039(3) 0.066(4) 0.054(4) -0.018(3) -0.017(3) -0.011(3)
C44 0.027(3) 0.070(4) 0.057(4) -0.002(3) -0.017(3) -0.012(3)
C45 0.024(3) 0.060(4) 0.049(3) 0.000(3) -0.006(2) 0.002(2)
C46 0.025(2) 0.047(3) 0.041(3) -0.005(2) -0.002(2) -0.002(2)
F1 0.0430(18) 0.052(2) 0.049(2) 0.0217(16) -0.0039(15) -0.0124(15)
F2 0.089(3) 0.0449(19) 0.0391(18) -0.0085(15) -0.0096(18) -0.0172(18)
F3 0.077(2) 0.059(2) 0.0344(18) -0.0141(15) 0.0126(17) -0.0088(18)
F4 0.049(2) 0.089(3) 0.075(3) 0.006(2) -0.0246(19) 0.012(2)
F5 0.099(3) 0.049(2) 0.053(2) -0.0090(17) -0.012(2) -0.012(2)
F6 0.087(3) 0.045(2) 0.058(2) -0.0130(16) -0.033(2) -0.0059(18)
F7 0.046(2) 0.098(3) 0.062(2) -0.016(2) -0.0079(18) 0.006(2)
F8 0.056(2) 0.0400(19) 0.097(3) -0.0349(19) -0.011(2) 0.0037(16)
N1 0.0232(18) 0.0199(18) 0.025(2) -0.0058(15) -0.0049(15) 0.0038(14)
N2 0.0258(19) 0.0264(19) 0.0199(19) -0.0035(15) 0.0005(15) -0.0006(15)
N3 0.0240(18) 0.0204(18) 0.0173(18) -0.0062(14) -0.0001(14) 0.0006(14)
N4 0.0241(18) 0.0161(17) 0.0219(19) 0.0008(14) 0.0010(15) -0.0016(14)
N5 0.0246(18) 0.0289(19) 0.0099(16) -0.0005(14) -0.0033(14) -0.0031(15)
N6 0.0245(19) 0.030(2) 0.0185(19) 0.0027(15) -0.0026(15) 0.0018(15)
O1 0.067(2) 0.0365(19) 0.0205(17) -0.0092(15) 0.0086(17) -0.0078(17)
O2 0.090(3) 0.058(3) 0.023(2) -0.0166(18) 0.023(2) -0.012(2)
O3 0.57(3) 0.325(17) 0.40(2) -0.209(15) -0.14(2) 0.057(18)
O4 0.57(3) 0.325(17) 0.40(2) -0.209(15) -0.14(2) 0.057(18)

loop_
_atom_type_symbol
_atom_type_description
_atom_type_scat_dispersion_real
_atom_type_scat_dispersion_imag
_atom_type_scat_source
C C 0.0033 0.0016 'International Tables Vol C Tables 4.2.6.8 and 6.1.1.4'
B B 0.0013 0.0007 'International Tables Vol C Tables 4.2.6.8 and 6.1.1.4'
F F 0.0171 0.0103 'International Tables Vol C Tables 4.2.6.8 and 6.1.1.4'
N N 0.0061 0.0033 'International Tables Vol C Tables 4.2.6.8 and 6.1.1.4'
O O 0.0106 0.0060 'International Tables Vol C Tables 4.2.6.8 and 6.1.1.4'
Ru Ru -1.2594 0.8363 'International Tables Vol C Tables 4.2.6.8 and 6.1.1.4'
H H 0.0000 0.0000 'International Tables Vol C Tables 4.2.6.8 and 6.1.1.4'

loop_
_geom_angle_atom_site_label_1
_geom_angle_atom_site_label_2
_geom_angle_atom_site_label_3
_geom_angle
_geom_angle_site_symmetry_1
_geom_angle_site_symmetry_3
_geom_angle_publ_flag
N1 Ru1 N6 89.65(14) . . ?
N1 Ru1 N3 95.46(14) . . ?
N6 Ru1 N3 173.47(14) . . ?
N1 Ru1 N5 93.89(14) . . ?
N6 Ru1 N5 78.86(14) . . ?
N3 Ru1 N5 96.70(14) . . ?
N1 Ru1 N4 170.22(14) . . ?
N6 Ru1 N4 96.43(14) . . ?
N3 Ru1 N4 79.07(14) . . ?
N5 Ru1 N4 94.79(14) . . ?
N1 Ru1 N2 80.17(14) . . ?
N6 Ru1 N2 97.48(15) . . ?
N3 Ru1 N2 87.41(14) . . ?
N5 Ru1 N2 173.10(14) . . ?
N4 Ru1 N2 91.42(14) . . ?
F4 B1 F1 110.5(5) . . ?
F4 B1 F2 111.1(5) . . ?
F1 B1 F2 109.1(4) . . ?
F4 B1 F3 109.9(4) . . ?
F1 B1 F3 108.3(4) . . ?
F2 B1 F3 107.8(4) . . ?
F8 B2 F7 109.6(5) . . ?
F8 B2 F5 110.1(5) . . ?
F7 B2 F5 109.0(5) . . ?
F8 B2 F6 109.4(5) . . ?
F7 B2 F6 109.1(5) . . ?
F5 B2 F6 109.6(5) . . ?
N1 C1 C2 123.7(4) . . ?
N1 C1 H1 118.1 . . ?
C2 C1 H1 118.1 . . ?
C3 C2 C1 118.0(4) . . ?
C3 C2 C13 122.2(4) . . ?
C1 C2 C13 119.8(4) . . ?
C2 C3 C4 120.2(4) . . ?
C2 C3 H3 119.9 . . ?
C4 C3 H3 119.9 . . ?
C3 C4 C12 117.1(4) . . ?
C3 C4 C5 124.6(4) . . ?
C12 C4 C5 118.3(4) . . ?
C6 C5 C4 121.6(5) . . ?
C6 C5 H5 119.2 . . ?
C4 C5 H5 119.2 . . ?
C5 C6 C7 121.5(5) . . ?
C5 C6 H6 119.3 . . ?
C7 C6 H6 119.3 . . ?
C8 C7 C11 117.6(4) . . ?
C8 C7 C6 124.4(4) . . ?
C11 C7 C6 118.0(4) . . ?
C9 C8 C7 120.5(4) . . ?
C9 C8 H8 119.8 . . ?
C7 C8 H8 119.8 . . ?
C8 C9 C10 117.8(4) . . ?
C8 C9 C20 123.0(4) . . ?
C10 C9 C20 119.2(4) . . ?
N2 C10 C9 124.3(4) . . ?
N2 C10 H10 117.8 . . ?
C9 C10 H10 117.8 . . ?
N2 C11 C7 122.5(4) . . ?
N2 C11 C12 116.9(4) . . ?
C7 C11 C12 120.7(4) . . ?
N1 C12 C4 123.7(4) . . ?
N1 C12 C11 116.5(4) . . ?
C4 C12 C11 119.8(4) . . ?
C18 C13 C14 119.0(4) . . ?
C18 C13 C2 120.5(4) . . ?
C14 C13 C2 120.4(4) . . ?
C15 C14 C13 120.4(5) . . ?
C15 C14 H14 119.8 . . ?
C13 C14 H14 119.8 . . ?
C16 C15 C14 119.4(5) . . ?
C16 C15 H15 120.3 . . ?
C14 C15 H15 120.3 . . ?
C15 C16 O1 115.2(4) . . ?
C15 C16 C17 121.1(4) . . ?
O1 C16 C17 123.7(4) . . ?
C16 C17 C18 119.0(5) . . ?
C16 C17 H17 120.5 . . ?
C18 C17 H17 120.5 . . ?
C13 C18 C17 121.1(5) . . ?
C13 C18 H18 119.5 . . ?
C17 C18 H18 119.5 . . ?
O1 C19 H19A 109.5 . . ?
O1 C19 H19B 109.5 . . ?
H19A C19 H19B 109.5 . . ?
O1 C19 H19C 109.5 . . ?
H19A C19 H19C 109.5 . . ?
H19B C19 H19C 109.5 . . ?
C25 C20 C21 117.7(4) . . ?
C25 C20 C9 121.7(4) . . ?
C21 C20 C9 120.5(4) . . ?
C22 C21 C20 121.5(5) . . ?
C22 C21 H21 119.3 . . ?
C20 C21 H21 119.3 . . ?
C21 C22 C23 119.9(5) . . ?
C21 C22 H22 120.1 . . ?
C23 C22 H22 120.1 . . ?
O2 C23 C22 115.5(5) . . ?
O2 C23 C24 124.4(5) . . ?
C22 C23 C24 120.1(5) . . ?
C23 C24 C25 118.7(5) . . ?
C23 C24 H24 120.7 . . ?
C25 C24 H24 120.7 . . ?
C20 C25 C24 122.1(5) . . ?
C20 C25 H25 119.0 . . ?
C24 C25 H25 119.0 . . ?
O2 C26 H26A 109.5 . . ?
O2 C26 H26B 109.5 . . ?
H26A C26 H26B 109.5 . . ?
O2 C26 H26C 109.5 . . ?
H26A C26 H26C 109.5 . . ?
H26B C26 H26C 109.5 . . ?
N3 C27 C28 123.2(4) . . ?
N3 C27 H27 118.4 . . ?
C28 C27 H27 118.4 . . ?
C29 C28 C27 118.4(4) . . ?
C29 C28 H28 120.8 . . ?
C27 C28 H28 120.8 . . ?
C30 C29 C28 119.8(4) . . ?
C30 C29 H29 120.1 . . ?
C28 C29 H29 120.1 . . ?
C29 C30 C31 119.4(4) . . ?
C29 C30 H30 120.3 . . ?
C31 C30 H30 120.3 . . ?
N3 C31 C30 121.4(4) . . ?
N3 C31 C32 114.2(4) . . ?
C30 C31 C32 124.4(4) . . ?
N4 C32 C33 121.6(4) . . ?
N4 C32 C31 115.1(4) . . ?
C33 C32 C31 123.3(4) . . ?
C32 C33 C34 119.1(4) . . ?
C32 C33 H33 120.5 . . ?
C34 C33 H33 120.5 . . ?
C35 C34 C33 119.0(4) . . ?
C35 C34 H34 120.5 . . ?
C33 C34 H34 120.5 . . ?
C34 C35 C36 119.9(4) . . ?
C34 C35 H35 120.1 . . ?
C36 C35 H35 120.1 . . ?
N4 C36 C35 122.1(4) . . ?
N4 C36 H36 119.0 . . ?
C35 C36 H36 119.0 . . ?
N5 C37 C38 122.5(4) . . ?
N5 C37 H37 118.8 . . ?
C38 C37 H37 118.8 . . ?
C39 C38 C37 119.8(5) . . ?
C39 C38 H38 120.1 . . ?
C37 C38 H38 120.1 . . ?
C38 C39 C40 118.6(5) . . ?
C38 C39 H39 120.7 . . ?
C40 C39 H39 120.7 . . ?
C39 C40 C41 119.6(5) . . ?
C39 C40 H40 120.2 . . ?
C41 C40 H40 120.2 . . ?
N5 C41 C40 121.3(4) . . ?
N5 C41 C42 114.5(4) . . ?
C40 C41 C42 124.2(4) . . ?
N6 C42 C43 121.0(5) . . ?
N6 C42 C41 115.0(4) . . ?
C43 C42 C41 124.0(5) . . ?
C44 C43 C42 119.8(6) . . ?
C44 C43 H43 120.1 . . ?
C42 C43 H43 120.1 . . ?
C45 C44 C43 118.9(5) . . ?
C45 C44 H44 120.6 . . ?
C43 C44 H44 120.6 . . ?
C44 C45 C46 120.0(5) . . ?
C44 C45 H45 120.0 . . ?
C46 C45 H45 120.0 . . ?
N6 C46 C45 122.2(5) . . ?
N6 C46 H46 118.9 . . ?
C45 C46 H46 118.9 . . ?
C1 N1 C12 117.1(4) . . ?
C1 N1 Ru1 128.8(3) . . ?
C12 N1 Ru1 114.0(3) . . ?
C10 N2 C11 117.4(4) . . ?
C10 N2 Ru1 130.5(3) . . ?
C11 N2 Ru1 112.0(3) . . ?
C27 N3 C31 117.8(4) . . ?
C27 N3 Ru1 126.3(3) . . ?
C31 N3 Ru1 116.0(3) . . ?
C36 N4 C32 118.4(4) . . ?
C36 N4 Ru1 125.6(3) . . ?
C32 N4 Ru1 115.1(3) . . ?
C37 N5 C41 118.2(4) . . ?
C37 N5 Ru1 125.8(3) . . ?
C41 N5 Ru1 115.9(3) . . ?
C46 N6 C42 118.2(4) . . ?
C46 N6 Ru1 126.3(3) . . ?
C42 N6 Ru1 115.6(3) . . ?
C16 O1 C19 116.0(4) . . ?
C23 O2 C26 117.9(5) . . ?
H3A O3 H3B 100.3 . . ?
H4A O4 H4B 118.6 . . ?

loop_
_geom_bond_atom_site_label_1
_geom_bond_atom_site_label_2
_geom_bond_distance
_geom_bond_site_symmetry_2
_geom_bond_publ_flag
Ru1 N1 2.051(4) . ?
Ru1 N6 2.051(4) . ?
Ru1 N3 2.052(4) . ?
Ru1 N5 2.057(4) . ?
Ru1 N4 2.060(3) . ?
Ru1 N2 2.080(4) . ?
B1 F4 1.353(7) . ?
B1 F1 1.383(6) . ?
B1 F2 1.388(7) . ?
B1 F3 1.394(6) . ?
B2 F8 1.373(7) . ?
B2 F7 1.377(8) . ?
B2 F5 1.380(8) . ?
B2 F6 1.387(7) . ?
C1 N1 1.340(6) . ?
C1 C2 1.412(6) . ?
C1 H1 0.9500 . ?
C2 C3 1.384(7) . ?
C2 C13 1.485(6) . ?
C3 C4 1.407(7) . ?
C3 H3 0.9500 . ?
C4 C12 1.409(6) . ?
C4 C5 1.437(7) . ?
C5 C6 1.345(7) . ?
C5 H5 0.9500 . ?
C6 C7 1.437(7) . ?
C6 H6 0.9500 . ?
C7 C8 1.397(7) . ?
C7 C11 1.406(6) . ?
C8 C9 1.386(7) . ?
C8 H8 0.9500 . ?
C9 C10 1.399(6) . ?
C9 C20 1.492(6) . ?
C10 N2 1.326(6) . ?
C10 H10 0.9500 . ?
C11 N2 1.382(6) . ?
C11 C12 1.429(6) . ?
C12 N1 1.362(6) . ?
C13 C18 1.364(7) . ?
C13 C14 1.406(7) . ?
C14 C15 1.391(7) . ?
C14 H14 0.9500 . ?
C15 C16 1.373(7) . ?
C15 H15 0.9500 . ?
C16 O1 1.375(6) . ?
C16 C17 1.383(7) . ?
C17 C18 1.401(7) . ?
C17 H17 0.9500 . ?
C18 H18 0.9500 . ?
C19 O1 1.412(6) . ?
C19 H19A 0.9800 . ?
C19 H19B 0.9800 . ?
C19 H19C 0.9800 . ?
C20 C25 1.376(7) . ?
C20 C21 1.396(7) . ?
C21 C22 1.373(7) . ?
C21 H21 0.9500 . ?
C22 C23 1.383(7) . ?
C22 H22 0.9500 . ?
C23 O2 1.371(6) . ?
C23 C24 1.391(7) . ?
C24 C25 1.392(7) . ?
C24 H24 0.9500 . ?
C25 H25 0.9500 . ?
C26 O2 1.433(7) . ?
C26 H26A 0.9800 . ?
C26 H26B 0.9800 . ?
C26 H26C 0.9800 . ?
C27 N3 1.341(6) . ?
C27 C28 1.385(6) . ?
C27 H27 0.9500 . ?
C28 C29 1.376(7) . ?
C28 H28 0.9500 . ?
C29 C30 1.372(7) . ?
C29 H29 0.9500 . ?
C30 C31 1.390(6) . ?
C30 H30 0.9500 . ?
C31 N3 1.367(5) . ?
C31 C32 1.477(6) . ?
C32 N4 1.363(5) . ?
C32 C33 1.384(6) . ?
C33 C34 1.389(7) . ?
C33 H33 0.9500 . ?
C34 C35 1.372(7) . ?
C34 H34 0.9500 . ?
C35 C36 1.374(7) . ?
C35 H35 0.9500 . ?
C36 N4 1.347(6) . ?
C36 H36 0.9500 . ?
C37 N5 1.346(6) . ?
C37 C38 1.381(7) . ?
C37 H37 0.9500 . ?
C38 C39 1.373(8) . ?
C38 H38 0.9500 . ?
C39 C40 1.385(8) . ?
C39 H39 0.9500 . ?
C40 C41 1.397(7) . ?
C40 H40 0.9500 . ?
C41 N5 1.360(6) . ?
C41 C42 1.466(7) . ?
C42 N6 1.369(6) . ?
C42 C43 1.382(7) . ?
C43 C44 1.378(8) . ?
C43 H43 0.9500 . ?
C44 C45 1.363(9) . ?
C44 H44 0.9500 . ?
C45 C46 1.375(7) . ?
C45 H45 0.9500 . ?
C46 N6 1.344(6) . ?
C46 H46 0.9500 . ?
O3 H3A 0.8500 . ?
O3 H3B 0.8500 . ?
O4 H4A 0.8501 . ?
O4 H4B 0.8501 . ?
